data_7058808
loop_
_publ_author_name
'Pal, Amlan K.'
'Adusumalli, Venkata Nanda Kishor Babu'

_publ_section_title
;
 Panchromatic Ru(ii)-polypyridyl complexes as NIR emitters
;
_journal_issue 37
_journal_name_full 'New Journal of Chemistry'
_journal_page_first 14669
_journal_paper_doi 10.1039/C9NJ03644J
_journal_volume 43
_journal_year 2019
_chemical_formula_moiety 'C41 H42 N10 O2 Ru, 2(F6 P), C3 H6 O'
_chemical_formula_sum 'C44 H48 F12 N10 O3 P2 Ru'
_chemical_formula_weight 1155.93
_chemical_melting_point ?
_chemical_name_common '[Ru(dgpy)(CO2HPh-tpy)] [(PF6)2]'
_chemical_name_systematic
'[{2,6-bis(3,4,7,8-tetrahydro-2H-pyrimido[1,2-a]pyrimidin-1(6H)-yl)pyridine}{4-([2,2':6',2''-terpyridin]-4'-yl)benzoic acid}]ruthenium(II) hexafluorophosphate'
_space_group_crystal_system triclinic
_space_group_IT_number 2
_space_group_name_Hall '-P 1'
_space_group_name_H-M_alt 'P -1'
_symmetry_Int_Tables_number 2
_symmetry_space_group_name_Hall '-P 1'
_symmetry_space_group_name_H-M 'P -1'
_atom_sites_solution_primary direct
_audit_creation_date 2018-05-16
_audit_creation_method
;
Olex2 1.2
(compiled 2017.08.10 svn.r3458 for OlexSys, GUI svn.r5381)
;
_audit_update_record
;
2018-05-17 deposited with the CCDC.    2019-09-03 downloaded from the CCDC.
;
_cell_angle_alpha 97.2010(14)
_cell_angle_beta 94.2490(15)
_cell_angle_gamma 106.8770(14)
_cell_formula_units_Z 2
_cell_length_a 8.4554(2)
_cell_length_b 13.7942(4)
_cell_length_c 20.8461(5)
_cell_measurement_reflns_used 9435
_cell_measurement_temperature 100(2)
_cell_measurement_theta_max 71.58
_cell_measurement_theta_min 2.15
_cell_volume 2292.64(10)
_computing_cell_refinement 'SAINT v8.34A (Bruker, 2013)'
_computing_data_collection 'Bruker APEX2'
_computing_data_reduction 'SAINT v8.34A (Bruker, 2013)'
_computing_molecular_graphics 'Olex2 (Dolomanov et al., 2009)'
_computing_publication_material 'Olex2 (Dolomanov et al., 2009)'
_computing_structure_refinement 'olex2.refine (Bourhis et al., 2015)'
_computing_structure_solution 'SIR2004 (Burla et al., 2007)'
_diffrn_ambient_temperature 100.15
_diffrn_measured_fraction_theta_full 0.9721
_diffrn_measured_fraction_theta_max 0.9721
_diffrn_measurement_device_type 'Bruker APEX-II CCD'
_diffrn_measurement_method '\f and \w scans'
_diffrn_radiation_type 'Cu K\a'
_diffrn_radiation_wavelength 1.54178
_diffrn_reflns_av_R_equivalents 0.0250
_diffrn_reflns_av_unetI/netI 0.0159
_diffrn_reflns_limit_h_max 10
_diffrn_reflns_limit_h_min -10
_diffrn_reflns_limit_k_max 16
_diffrn_reflns_limit_k_min -16
_diffrn_reflns_limit_l_max 25
_diffrn_reflns_limit_l_min -25
_diffrn_reflns_number 47548
_diffrn_reflns_theta_full 70.8587
_diffrn_reflns_theta_max 70.86
_diffrn_reflns_theta_min 2.15
_diffrn_standards_number 0
_exptl_absorpt_coefficient_mu 4.350
_exptl_absorpt_correction_T_max 0.7535
_exptl_absorpt_correction_T_min 0.6247
_exptl_absorpt_correction_type multi-scan
_exptl_absorpt_process_details 'SHELXL-97 (Sheldrick, 2008)'
_exptl_crystal_colour purple
_exptl_crystal_density_diffrn 1.6743
_exptl_crystal_description plate
_exptl_crystal_F_000 1181.6639
_exptl_crystal_preparation Luminescent
_exptl_crystal_recrystallization_method
'Vapour diffusion of diethyl ether into a concentrated acetone+acetonitrile solution of the title compound'
_exptl_crystal_size_max 0.1
_exptl_crystal_size_mid 0.1
_exptl_crystal_size_min 0.04
_refine_diff_density_max 2.6677
_refine_diff_density_min -1.0277
_refine_diff_density_rms 0.0954
_refine_ls_d_res_high 0.8160
_refine_ls_d_res_low 20.5412
_refine_ls_goodness_of_fit_ref 1.0486
_refine_ls_hydrogen_treatment constr
_refine_ls_matrix_type full
_refine_ls_number_constraints 80
_refine_ls_number_parameters 655
_refine_ls_number_reflns 8587
_refine_ls_number_restraints 0
_refine_ls_restrained_S_all 1.0486
_refine_ls_R_factor_all 0.0439
_refine_ls_R_factor_gt 0.0433
_refine_ls_shift/su_max 0.0008
_refine_ls_shift/su_mean 0.0001
_refine_ls_structure_factor_coef Fsqd
_refine_ls_weighting_details 'w=1/[\s^2^(Fo^2^)+(0.0617P)^2^+5.7179P] where P=(Fo^2^+2Fc^2^)/3'
_refine_ls_weighting_scheme calc
_refine_ls_wR_factor_gt 0.1141
_refine_ls_wR_factor_ref 0.1146
_reflns_Friedel_coverage 0.0
_reflns_limit_h_max 10
_reflns_limit_h_min -10
_reflns_limit_k_max 16
_reflns_limit_k_min -16
_reflns_limit_l_max 25
_reflns_limit_l_min 0
_reflns_number_gt 8426
_reflns_number_total 8587
_reflns_threshold_expression I>=2u(I)
_cod_data_source_file c9nj03644j2.cif
_cod_data_source_block Amn116
_cod_depositor_comments
;
The following automatic conversions were performed:

'_chemical_melting_point' value 'Not determined' was changed to '?' -
the value is undefined or not given.

Automatic conversion script
Id: cif_fix_values 4973 2017-02-22 13:04:09Z antanas 

 Adding full bibliography for 7058808.cif.
;
_cod_database_code 7058808
_olex2_refinement_description
;
1. Fixed Uiso
 At 1.2 times of:
  All C(H) groups, All C(H,H) groups
 At 1.5 times of:
  All C(H,H,H) groups, All O(H) groups
2.a Secondary CH2 refined with riding coordinates:
 C28(H28a,H28b), C29(H29a,H29b), C30(H30a,H30b), C31(H31a,H31b), C32(H32a,
 H32b), C33(H33a,H33b), C35(H35a,H35b), C36(H36a,H36b), C37(H37a,H37b),
 C38(H38a,H38b), C39(H39a,H39b), C40(H40a,H40b)
2.b Aromatic/amide H refined with riding coordinates:
 C2(H2), C3(H3), C4(H4), C5(H5), C7(H7), C9(H9), C12(H12), C13(H13), C14(H14),
 C15(H15), C17(H17), C18(H18), C20(H20), C21(H21), C24(H24), C25(H25), C26(H26)
2.c Idealised Me refined as rotating group:
 C42(H42a,H42b,H42c), C44(H44a,H44b,H44c)
2.d Idealised tetrahedral OH refined as rotating group:
 O1(H1)
;
_olex2_submission_special_instructions 'No special instructions were received'

loop_
_space_group_symop_id
_space_group_symop_operation_xyz
1 x,y,z
2 -x,-y,-z

loop_
_atom_site_label
_atom_site_type_symbol
_atom_site_fract_x
_atom_site_fract_y
_atom_site_fract_z
_atom_site_U_iso_or_equiv
_atom_site_adp_type
_atom_site_occupancy
_atom_site_site_symmetry_order
_atom_site_refinement_flags_posn
_atom_site_refinement_flags_adp
_atom_site_refinement_flags_occupancy
Ru1 Ru 0.58307(3) 0.751779(16) 0.784802(10) 0.01810(8) Uani 1.000000 1 . . .
P1 P 0.27220(11) 0.65626(7) 0.14122(4) 0.02834(19) Uani 1.000000 1 . . .
P2 P 0.0 1.0 0.5 0.0356(3) Uani 1.000000 2 S T P
P3 P 1.0 1.0 1.0 0.0240(2) Uani 1.000000 2 S T P
F1 F 0.2393(3) 0.60201(18) 0.06669(11) 0.0448(5) Uani 1.000000 1 . . .
F2 F 0.2550(3) 0.75911(16) 0.11755(10) 0.0377(5) Uani 1.000000 1 . . .
F3 F 0.0763(3) 0.6188(2) 0.14587(16) 0.0589(7) Uani 1.000000 1 . . .
F4 F 0.3035(4) 0.7106(2) 0.21528(11) 0.0583(7) Uani 1.000000 1 . . .
F5 F 0.2899(3) 0.55345(17) 0.16386(12) 0.0434(5) Uani 1.000000 1 . . .
F6 F 0.4668(3) 0.69396(19) 0.13522(12) 0.0444(5) Uani 1.000000 1 . . .
F7 F -0.0448(3) 0.93176(19) 0.42932(11) 0.0455(6) Uani 1.000000 1 . . .
F8 F 0.0452(3) 0.90867(19) 0.52965(11) 0.0456(6) Uani 1.000000 1 . . .
F9 F 0.1900(3) 1.04564(19) 0.48576(11) 0.0424(5) Uani 1.000000 1 . . .
F10 F 0.9883(4) 0.8910(3) 0.9676(3) 0.135(2) Uani 1.000000 1 . . .
F11 F 1.0796(5) 1.0360(4) 0.9386(2) 0.1165(18) Uani 1.000000 1 . . .
F12 F 0.8187(3) 0.9876(3) 0.96625(13) 0.0620(8) Uani 1.000000 1 . . .
O1 O 1.0617(4) 0.6600(2) 0.31132(13) 0.0432(7) Uani 1.000000 1 . . .
H1 H 1.113(6) 0.6466(14) 0.2801(17) 0.0648(10) Uiso 1.000000 1 GR . .
O2 O 1.0436(4) 0.4989(2) 0.32560(14) 0.0476(7) Uani 1.000000 1 . . .
O3 O 0.3850(5) 0.6738(3) 0.42330(19) 0.0645(9) Uani 1.000000 1 . . .
N1 N 0.7237(3) 0.8925(2) 0.76547(13) 0.0216(5) Uani 1.000000 1 . . .
N2 N 0.6417(3) 0.7107(2) 0.69967(12) 0.0209(5) Uani 1.000000 1 . . .
N3 N 0.4663(3) 0.5938(2) 0.77143(12) 0.0219(5) Uani 1.000000 1 . . .
N4 N 0.5119(3) 0.79901(19) 0.87333(12) 0.0196(5) Uani 1.000000 1 . . .
N5 N 0.6227(3) 0.6835(2) 0.92208(12) 0.0212(5) Uani 1.000000 1 . . .
N6 N 0.8874(3) 0.6631(2) 0.92265(13) 0.0239(5) Uani 1.000000 1 . . .
N7 N 0.7845(3) 0.7341(2) 0.83850(13) 0.0208(5) Uani 1.000000 1 . . .
N8 N 0.4144(3) 0.9210(2) 0.82290(13) 0.0247(6) Uani 1.000000 1 . . .
N9 N 0.2592(4) 0.9129(3) 0.72372(15) 0.0386(7) Uani 1.000000 1 . . .
N10 N 0.3747(3) 0.7815(2) 0.74148(13) 0.0229(5) Uani 1.000000 1 . . .
C1 C 0.7488(4) 0.8891(3) 0.70091(15) 0.0246(6) Uani 1.000000 1 . . .
C2 C 0.8107(4) 0.9788(3) 0.67464(17) 0.0300(7) Uani 1.000000 1 . . .
H2 H 0.8212(4) 0.9756(3) 0.62943(17) 0.0360(9) Uiso 1.000000 1 R . .
C3 C 0.8568(5) 1.0726(3) 0.71495(19) 0.0330(8) Uani 1.000000 1 . . .
H3 H 0.8950(5) 1.1345(3) 0.69747(19) 0.0396(9) Uiso 1.000000 1 R . .
C4 C 0.8465(4) 1.0748(3) 0.78126(18) 0.0298(7) Uani 1.000000 1 . . .
H4 H 0.8854(4) 1.1379(3) 0.81020(18) 0.0358(9) Uiso 1.000000 1 R . .
C5 C 0.7787(4) 0.9839(2) 0.80463(16) 0.0251(6) Uani 1.000000 1 . . .
H5 H 0.7707(4) 0.9859(2) 0.84997(16) 0.0301(8) Uiso 1.000000 1 R . .
C6 C 0.7110(4) 0.7851(2) 0.66412(15) 0.0236(6) Uani 1.000000 1 . . .
C7 C 0.7459(4) 0.7589(3) 0.60190(16) 0.0260(7) Uani 1.000000 1 . . .
H7 H 0.7933(4) 0.8112(3) 0.57722(16) 0.0312(8) Uiso 1.000000 1 R . .
C8 C 0.7119(4) 0.6558(3) 0.57476(16) 0.0264(7) Uani 1.000000 1 . . .
C9 C 0.6357(4) 0.5806(3) 0.61188(16) 0.0261(7) Uani 1.000000 1 . . .
H9 H 0.6085(4) 0.5100(3) 0.59449(16) 0.0313(8) Uiso 1.000000 1 R . .
C10 C 0.6005(4) 0.6099(2) 0.67406(15) 0.0232(6) Uani 1.000000 1 . . .
C11 C 0.5070(4) 0.5433(2) 0.71697(15) 0.0238(6) Uani 1.000000 1 . . .
C12 C 0.4535(4) 0.4370(3) 0.70275(17) 0.0294(7) Uani 1.000000 1 . . .
H12 H 0.4870(4) 0.4032(3) 0.66604(17) 0.0353(8) Uiso 1.000000 1 R . .
C13 C 0.3512(5) 0.3808(3) 0.74239(17) 0.0322(7) Uani 1.000000 1 . . .
H13 H 0.3152(5) 0.3080(3) 0.73360(17) 0.0387(9) Uiso 1.000000 1 R . .
C14 C 0.3017(4) 0.4317(3) 0.79516(17) 0.0301(7) Uani 1.000000 1 . . .
H14 H 0.2268(4) 0.3947(3) 0.82166(17) 0.0361(9) Uiso 1.000000 1 R . .
C15 C 0.3635(4) 0.5373(3) 0.80843(15) 0.0246(6) Uani 1.000000 1 . . .
H15 H 0.3319(4) 0.5717(3) 0.84540(15) 0.0295(8) Uiso 1.000000 1 R . .
C16 C 0.7675(4) 0.6296(3) 0.51031(16) 0.0288(7) Uani 1.000000 1 . . .
C17 C 0.8020(5) 0.7015(3) 0.46778(17) 0.0330(8) Uani 1.000000 1 . . .
H17 H 0.7718(5) 0.7626(3) 0.47656(17) 0.0396(9) Uiso 1.000000 1 R . .
C18 C 0.8798(5) 0.6853(3) 0.41281(17) 0.0352(8) Uani 1.000000 1 . . .
H18 H 0.9056(5) 0.7362(3) 0.38521(17) 0.0423(9) Uiso 1.000000 1 R . .
C19 C 0.9197(5) 0.5956(3) 0.39810(16) 0.0330(8) Uani 1.000000 1 . . .
C20 C 0.8722(5) 0.5196(3) 0.43678(18) 0.0355(8) Uani 1.000000 1 . . .
H20 H 0.8914(5) 0.4555(3) 0.42499(18) 0.0426(10) Uiso 1.000000 1 R . .
C21 C 0.7966(5) 0.5359(3) 0.49276(18) 0.0341(8) Uani 1.000000 1 . . .
H21 H 0.7651(5) 0.4833(3) 0.51886(18) 0.0410(9) Uiso 1.000000 1 R . .
C22 C 1.0135(5) 0.5777(3) 0.34161(18) 0.0370(8) Uani 1.000000 1 . . .
C23 C 0.4294(4) 0.8708(2) 0.87740(15) 0.0225(6) Uani 1.000000 1 . . .
C24 C 0.3637(4) 0.8976(3) 0.93332(16) 0.0262(7) Uani 1.000000 1 . . .
H24 H 0.3028(4) 0.9457(3) 0.93452(16) 0.0314(8) Uiso 1.000000 1 R . .
C25 C 0.3883(4) 0.8528(3) 0.98752(16) 0.0273(7) Uani 1.000000 1 . . .
H25 H 0.3426(4) 0.8695(3) 1.02618(16) 0.0328(8) Uiso 1.000000 1 R . .
C26 C 0.4786(4) 0.7844(3) 0.98556(15) 0.0253(6) Uani 1.000000 1 . . .
H26 H 0.4998(4) 0.7556(3) 1.02314(15) 0.0303(8) Uiso 1.000000 1 R . .
C27 C 0.5386(4) 0.7580(2) 0.92734(15) 0.0213(6) Uani 1.000000 1 . . .
C28 C 0.5992(4) 0.6115(2) 0.96961(16) 0.0262(7) Uani 1.000000 1 . . .
H28a H 0.4940(4) 0.6073(2) 0.98866(16) 0.0314(8) Uiso 1.000000 1 R . .
H28b H 0.5926(4) 0.5422(2) 0.94773(16) 0.0314(8) Uiso 1.000000 1 R . .
C29 C 0.7448(5) 0.6491(3) 1.02278(16) 0.0320(7) Uani 1.000000 1 . . .
H29a H 0.7534(5) 0.7190(3) 1.04406(16) 0.0384(9) Uiso 1.000000 1 R . .
H29b H 0.7290(5) 0.6031(3) 1.05619(16) 0.0384(9) Uiso 1.000000 1 R . .
C30 C 0.9015(5) 0.6497(3) 0.99163(16) 0.0311(7) Uani 1.000000 1 . . .
H30a H 0.9254(5) 0.5843(3) 0.99502(16) 0.0374(9) Uiso 1.000000 1 R . .
H30b H 0.9962(5) 0.7060(3) 1.01588(16) 0.0374(9) Uiso 1.000000 1 R . .
C31 C 1.0273(4) 0.6471(3) 0.88945(17) 0.0278(7) Uani 1.000000 1 . . .
H31a H 1.1328(4) 0.6953(3) 0.91249(17) 0.0334(8) Uiso 1.000000 1 R . .
H31b H 1.0312(4) 0.5765(3) 0.89124(17) 0.0334(8) Uiso 1.000000 1 R . .
C32 C 1.0119(4) 0.6635(3) 0.81916(17) 0.0285(7) Uani 1.000000 1 . . .
H32a H 1.1214(4) 0.6756(3) 0.80233(17) 0.0342(8) Uiso 1.000000 1 R . .
H32b H 0.9324(4) 0.6021(3) 0.79215(17) 0.0342(8) Uiso 1.000000 1 R . .
C33 C 0.9502(4) 0.7561(3) 0.81630(16) 0.0254(7) Uani 1.000000 1 . . .
H33a H 0.9445(4) 0.7712(3) 0.77114(16) 0.0305(8) Uiso 1.000000 1 R . .
H33b H 1.0282(4) 0.8169(3) 0.84450(16) 0.0305(8) Uiso 1.000000 1 R . .
C34 C 0.7704(4) 0.6962(2) 0.89307(15) 0.0201(6) Uani 1.000000 1 . . .
C35 C 0.4279(5) 1.0314(3) 0.83681(18) 0.0320(7) Uani 1.000000 1 . . .
H35a H 0.4596(5) 1.0561(3) 0.88402(18) 0.0385(9) Uiso 1.000000 1 R . .
H35b H 0.5161(5) 1.0711(3) 0.81330(18) 0.0385(9) Uiso 1.000000 1 R . .
C36 C 0.2678(8) 1.0483(5) 0.8164(3) 0.0704(15) Uani 1.000000 1 . . .
H36a H 0.1797(8) 1.0115(5) 0.8410(3) 0.0845(18) Uiso 1.000000 1 R . .
H36b H 0.2784(8) 1.1223(5) 0.8246(3) 0.0845(18) Uiso 1.000000 1 R . .
C37 C 0.2244(6) 1.0076(3) 0.7439(2) 0.0502(11) Uani 1.000000 1 . . .
H37a H 0.2873(6) 1.0602(3) 0.7194(2) 0.0602(13) Uiso 1.000000 1 R . .
H37b H 0.1044(6) 0.9973(3) 0.7321(2) 0.0602(13) Uiso 1.000000 1 R . .
C38 C 0.2051(7) 0.8670(4) 0.65585(19) 0.0505(12) Uani 1.000000 1 . . .
H38a H 0.1143(7) 0.8918(4) 0.63838(19) 0.0606(14) Uiso 1.000000 1 R . .
H38b H 0.2988(7) 0.8866(4) 0.62953(19) 0.0606(14) Uiso 1.000000 1 R . .
C39 C 0.1446(6) 0.7523(4) 0.6521(2) 0.0516(11) Uani 1.000000 1 . . .
H39a H 0.0468(6) 0.7326(4) 0.6764(2) 0.0619(14) Uiso 1.000000 1 R . .
H39b H 0.1106(6) 0.7194(4) 0.6062(2) 0.0619(14) Uiso 1.000000 1 R . .
C40 C 0.2817(4) 0.7170(3) 0.68090(16) 0.0296(7) Uani 1.000000 1 . . .
H40a H 0.3606(4) 0.7151(3) 0.64833(16) 0.0355(8) Uiso 1.000000 1 R . .
H40b H 0.2336(4) 0.6462(3) 0.68976(16) 0.0355(8) Uiso 1.000000 1 R . .
C41 C 0.3479(4) 0.8684(3) 0.76104(16) 0.0250(6) Uani 1.000000 1 . . .
C42 C 0.4757(10) 0.8326(5) 0.3849(4) 0.091(2) Uani 1.000000 1 . . .
H42a H 0.5947(18) 0.866(3) 0.3982(15) 0.136(3) Uiso 1.000000 1 GR . .
H42b H 0.460(6) 0.7911(8) 0.3418(7) 0.136(3) Uiso 1.000000 1 GR . .
H42c H 0.418(5) 0.885(3) 0.383(2) 0.136(3) Uiso 1.000000 1 GR . .
C43 C 0.4049(6) 0.7642(4) 0.4337(2) 0.0492(10) Uani 1.000000 1 . . .
C44 C 0.3728(10) 0.8133(6) 0.4948(4) 0.109(3) Uani 1.000000 1 . . .
H44a H 0.288(6) 0.847(4) 0.4864(5) 0.163(4) Uiso 1.000000 1 GR . .
H44b H 0.333(8) 0.7617(10) 0.5230(13) 0.163(4) Uiso 1.000000 1 GR . .
H44c H 0.476(2) 0.864(4) 0.5162(16) 0.163(4) Uiso 1.000000 1 GR . .

loop_
_atom_site_aniso_label
_atom_site_aniso_U_11
_atom_site_aniso_U_22
_atom_site_aniso_U_33
_atom_site_aniso_U_12
_atom_site_aniso_U_13
_atom_site_aniso_U_23
Ru1 0.01945(13) 0.02231(13) 0.01468(13) 0.00873(9) 0.00509(9) 0.00324(8)
P1 0.0308(4) 0.0287(4) 0.0278(4) 0.0100(3) 0.0093(4) 0.0067(3)
P2 0.0373(7) 0.0449(7) 0.0255(6) 0.0095(6) 0.0057(5) 0.0147(5)
P3 0.0239(5) 0.0255(5) 0.0225(5) 0.0093(4) 0.0054(5) -0.0022(4)
F1 0.0554(14) 0.0421(12) 0.0374(12) 0.0231(11) -0.0052(11) -0.0057(10)
F2 0.0507(13) 0.0308(10) 0.0357(11) 0.0171(10) 0.0090(10) 0.0068(9)
F3 0.0370(13) 0.0592(16) 0.091(2) 0.0183(12) 0.0280(14) 0.0288(15)
F4 0.095(2) 0.0594(16) 0.0248(11) 0.0295(15) 0.0120(13) 0.0031(11)
F5 0.0457(13) 0.0377(12) 0.0503(14) 0.0134(10) 0.0066(11) 0.0176(10)
F6 0.0308(11) 0.0521(13) 0.0512(14) 0.0087(10) 0.0073(10) 0.0194(11)
F7 0.0490(14) 0.0546(14) 0.0286(11) 0.0062(11) 0.0079(10) 0.0111(10)
F8 0.0470(13) 0.0518(14) 0.0405(12) 0.0125(11) 0.0055(11) 0.0219(11)
F9 0.0403(13) 0.0527(13) 0.0346(11) 0.0101(10) 0.0080(10) 0.0158(10)
F10 0.0488(18) 0.070(2) 0.251(6) 0.0218(16) -0.008(3) -0.096(3)
F11 0.089(3) 0.208(5) 0.116(3) 0.091(3) 0.072(2) 0.116(3)
F12 0.0449(15) 0.105(2) 0.0405(14) 0.0414(15) -0.0010(12) -0.0129(14)
O1 0.0499(17) 0.0537(17) 0.0288(13) 0.0164(13) 0.0198(12) 0.0061(12)
O2 0.0553(18) 0.0481(17) 0.0386(15) 0.0146(14) 0.0220(14) -0.0035(13)
O3 0.072(2) 0.051(2) 0.076(2) 0.0245(17) 0.020(2) 0.0099(17)
N1 0.0221(13) 0.0247(13) 0.0207(13) 0.0092(10) 0.0062(11) 0.0058(10)
N2 0.0220(13) 0.0264(13) 0.0173(12) 0.0109(10) 0.0052(10) 0.0045(10)
N3 0.0225(13) 0.0248(13) 0.0189(12) 0.0084(10) 0.0018(11) 0.0025(10)
N4 0.0202(12) 0.0232(12) 0.0165(12) 0.0078(10) 0.0056(10) 0.0024(10)
N5 0.0248(13) 0.0245(13) 0.0169(12) 0.0093(10) 0.0058(10) 0.0065(10)
N6 0.0251(13) 0.0254(13) 0.0232(13) 0.0108(11) 0.0024(11) 0.0044(11)
N7 0.0191(12) 0.0248(12) 0.0207(12) 0.0088(10) 0.0047(10) 0.0053(10)
N8 0.0298(14) 0.0265(13) 0.0216(13) 0.0140(11) 0.0052(11) 0.0037(11)
N9 0.051(2) 0.0493(19) 0.0274(15) 0.0334(16) 0.0013(14) 0.0067(14)
N10 0.0210(13) 0.0308(14) 0.0186(12) 0.0104(11) 0.0023(10) 0.0035(11)
C1 0.0246(15) 0.0301(16) 0.0213(15) 0.0107(13) 0.0058(13) 0.0045(13)
C2 0.0345(18) 0.0325(17) 0.0273(17) 0.0132(14) 0.0098(15) 0.0099(14)
C3 0.0358(19) 0.0280(17) 0.040(2) 0.0121(15) 0.0136(16) 0.0117(15)
C4 0.0290(17) 0.0259(16) 0.0362(19) 0.0109(13) 0.0093(15) 0.0016(14)
C5 0.0241(15) 0.0286(16) 0.0249(16) 0.0115(13) 0.0069(13) 0.0024(13)
C6 0.0221(15) 0.0294(16) 0.0217(15) 0.0098(13) 0.0049(13) 0.0062(13)
C7 0.0264(16) 0.0328(17) 0.0202(15) 0.0096(13) 0.0057(13) 0.0060(13)
C8 0.0261(16) 0.0346(17) 0.0198(15) 0.0116(13) 0.0040(13) 0.0030(13)
C9 0.0281(16) 0.0292(16) 0.0213(15) 0.0112(13) 0.0038(13) -0.0008(13)
C10 0.0229(15) 0.0266(15) 0.0214(15) 0.0098(12) 0.0028(13) 0.0036(12)
C11 0.0248(15) 0.0280(16) 0.0200(15) 0.0110(13) 0.0023(13) 0.0016(12)
C12 0.0354(18) 0.0283(16) 0.0253(16) 0.0118(14) 0.0035(15) 0.0019(13)
C13 0.0380(19) 0.0268(16) 0.0302(18) 0.0077(14) 0.0017(15) 0.0048(14)
C14 0.0302(17) 0.0324(17) 0.0260(17) 0.0054(14) 0.0033(14) 0.0087(14)
C15 0.0236(15) 0.0308(16) 0.0208(15) 0.0092(13) 0.0035(13) 0.0060(13)
C16 0.0284(17) 0.0369(18) 0.0197(15) 0.0094(14) 0.0035(13) 0.0006(13)
C17 0.039(2) 0.0380(19) 0.0241(17) 0.0152(16) 0.0066(15) 0.0028(14)
C18 0.039(2) 0.043(2) 0.0225(17) 0.0115(16) 0.0060(15) 0.0035(15)
C19 0.0314(18) 0.045(2) 0.0193(16) 0.0094(15) 0.0039(14) -0.0011(14)
C20 0.040(2) 0.0373(19) 0.0288(18) 0.0129(16) 0.0083(16) -0.0020(15)
C21 0.038(2) 0.0365(19) 0.0273(17) 0.0097(15) 0.0095(16) 0.0032(14)
C22 0.037(2) 0.044(2) 0.0268(18) 0.0095(17) 0.0069(16) -0.0024(15)
C23 0.0213(15) 0.0260(15) 0.0210(15) 0.0086(12) 0.0032(12) 0.0022(12)
C24 0.0266(16) 0.0294(16) 0.0248(16) 0.0127(13) 0.0066(13) 0.0003(13)
C25 0.0271(16) 0.0331(17) 0.0208(15) 0.0081(13) 0.0091(13) -0.0005(13)
C26 0.0267(16) 0.0309(16) 0.0181(15) 0.0077(13) 0.0050(13) 0.0041(12)
C27 0.0210(14) 0.0240(14) 0.0184(14) 0.0061(12) 0.0034(12) 0.0026(11)
C28 0.0326(17) 0.0258(15) 0.0232(15) 0.0103(13) 0.0084(14) 0.0093(13)
C29 0.042(2) 0.0365(18) 0.0215(16) 0.0153(16) 0.0042(15) 0.0105(14)
C30 0.0355(19) 0.0371(18) 0.0234(16) 0.0152(15) -0.0015(15) 0.0068(14)
C31 0.0229(15) 0.0308(17) 0.0331(18) 0.0120(13) 0.0035(14) 0.0075(14)
C32 0.0241(16) 0.0319(17) 0.0322(18) 0.0115(13) 0.0096(14) 0.0043(14)
C33 0.0208(15) 0.0313(16) 0.0270(16) 0.0097(13) 0.0070(13) 0.0080(13)
C34 0.0221(14) 0.0181(13) 0.0193(14) 0.0059(11) 0.0022(12) 0.0010(11)
C35 0.0386(19) 0.0268(17) 0.0344(18) 0.0159(15) 0.0069(16) 0.0027(14)
C36 0.076(4) 0.060(3) 0.080(4) 0.035(3) 0.004(3) 0.002(3)
C37 0.063(3) 0.046(2) 0.048(2) 0.035(2) -0.015(2) -0.0007(19)
C38 0.073(3) 0.066(3) 0.0270(19) 0.047(3) -0.003(2) 0.0054(19)
C39 0.046(2) 0.079(3) 0.033(2) 0.032(2) -0.0032(19) -0.005(2)
C40 0.0287(17) 0.0391(19) 0.0200(15) 0.0113(14) 0.0011(14) -0.0005(14)
C41 0.0243(15) 0.0325(16) 0.0228(15) 0.0137(13) 0.0063(13) 0.0070(13)
C42 0.099(5) 0.074(4) 0.087(5) 0.009(4) -0.018(4) 0.024(4)
C43 0.046(2) 0.046(2) 0.054(3) 0.0169(19) -0.003(2) -0.001(2)
C44 0.100(6) 0.107(6) 0.111(6) 0.032(5) 0.036(5) -0.028(5)

loop_
_atom_type_symbol
_atom_type_scat_dispersion_real
_atom_type_scat_dispersion_imag
_atom_type_scat_Cromer_Mann_a1
_atom_type_scat_Cromer_Mann_a2
_atom_type_scat_Cromer_Mann_a3
_atom_type_scat_Cromer_Mann_a4
_atom_type_scat_Cromer_Mann_b1
_atom_type_scat_Cromer_Mann_b2
_atom_type_scat_Cromer_Mann_b3
_atom_type_scat_Cromer_Mann_b4
_atom_type_scat_Cromer_Mann_c
_atom_type_scat_source
_atom_type_scat_dispersion_source
Ru 0.07487 3.26765 19.26740 12.91820 4.86337 1.56756 0.80852 8.43467 24.79970 94.29280 5.37873983383 'International Tables Volume C Table 6.1.1.4 (pp. 500-502)' 'Henke, Gullikson and Davis, At. Data and Nucl. Data Tables, 1993, 54, 2'
C 0.01920 0.00962 2.31000 1.02000 1.58860 0.86500 20.84390 10.20750 0.56870 51.65120 0.215599998832 'International Tables Volume C Table 6.1.1.4 (pp. 500-502)' 'Henke, Gullikson and Davis, At. Data and Nucl. Data Tables, 1993, 54, 2'
F 0.07536 0.05506 3.53920 2.64120 1.51700 1.02430 10.28250 4.29440 0.26150 26.14760 0.277599990368 'International Tables Volume C Table 6.1.1.4 (pp. 500-502)' 'Henke, Gullikson and Davis, At. Data and Nucl. Data Tables, 1993, 54, 2'
H 0.00000 0.00000 0.49300 0.32291 0.14019 0.04081 10.51090 26.12570 3.14236 57.79970 0.0030380000826 'International Tables Volume C Table 6.1.1.4 (pp. 500-502)' 'Henke, Gullikson and Davis, At. Data and Nucl. Data Tables, 1993, 54, 2'
O 0.05239 0.03376 3.04850 2.28680 1.54630 0.86700 13.27710 5.70110 0.32390 32.90890 0.250800013542 'International Tables Volume C Table 6.1.1.4 (pp. 500-502)' 'Henke, Gullikson and Davis, At. Data and Nucl. Data Tables, 1993, 54, 2'
N 0.03256 0.01839 12.21260 3.13220 2.01250 1.16630 0.00570 9.89330 28.99750 0.58260 -11.5290002823 'International Tables Volume C Table 6.1.1.4 (pp. 500-502)' 'Henke, Gullikson and Davis, At. Data and Nucl. Data Tables, 1993, 54, 2'
P 0.30359 0.43700 6.43450 4.17910 1.78000 1.49080 1.90670 27.15700 0.52600 68.16450 1.11489999294 'International Tables Volume C Table 6.1.1.4 (pp. 500-502)' 'Henke, Gullikson and Davis, At. Data and Nucl. Data Tables, 1993, 54, 2'

loop_
_geom_angle_atom_site_label_1
_geom_angle_atom_site_label_2
_geom_angle_atom_site_label_3
_geom_angle
_geom_angle_site_symmetry_1
_geom_angle_site_symmetry_3
N2 Ru1 N1 80.02(10) . .
N3 Ru1 N1 159.07(10) . .
N3 Ru1 N2 79.06(10) . .
N4 Ru1 N1 99.12(10) . .
N4 Ru1 N2 176.99(10) . .
N4 Ru1 N3 101.81(10) . .
N7 Ru1 N1 91.43(10) . .
N7 Ru1 N2 96.91(10) . .
N7 Ru1 N3 90.56(10) . .
N7 Ru1 N4 85.98(10) . .
N10 Ru1 N1 87.57(10) . .
N10 Ru1 N2 90.34(10) . .
N10 Ru1 N3 93.06(10) . .
N10 Ru1 N4 86.74(10) . .
N10 Ru1 N7 172.40(10) . .
F2 P1 F1 89.30(12) . .
F3 P1 F1 89.67(16) . .
F3 P1 F2 89.75(13) . .
F4 P1 F1 179.47(15) . .
F4 P1 F2 90.35(13) . .
F4 P1 F3 89.93(17) . .
F5 P1 F1 90.02(13) . .
F5 P1 F2 179.26(13) . .
F5 P1 F3 90.53(13) . .
F5 P1 F4 90.34(14) . .
F6 P1 F1 89.48(14) . .
F6 P1 F2 89.60(12) . .
F6 P1 F3 178.93(15) . .
F6 P1 F4 90.92(15) . .
F6 P1 F5 90.11(13) . .
F7 P2 F7 180.0 . 2_576
F8 P2 F7 89.90(13) . 2_576
F8 P2 F7 90.10(13) . .
F8 P2 F7 90.10(13) 2_576 2_576
F8 P2 F7 89.90(13) 2_576 .
F8 P2 F8 180.0 2_576 .
F9 P2 F7 90.17(12) 2_576 2_576
F9 P2 F7 89.83(12) 2_576 .
F9 P2 F7 90.17(12) . .
F9 P2 F7 89.83(12) . 2_576
F9 P2 F8 90.12(12) . .
F9 P2 F8 89.88(12) 2_576 .
F9 P2 F8 89.88(12) . 2_576
F9 P2 F8 90.12(12) 2_576 2_576
F9 P2 F9 180.0 2_576 .
F10 P3 F10 180.0 . 2_777
F11 P3 F10 94.4(3) . 2_777
F11 P3 F10 85.6(3) 2_777 2_777
F11 P3 F10 85.6(3) . .
F11 P3 F10 94.4(3) 2_777 .
F11 P3 F11 180.0 2_777 .
F12 P3 F10 90.44(18) . .
F12 P3 F10 89.56(18) 2_777 .
F12 P3 F10 89.56(18) . 2_777
F12 P3 F10 90.44(18) 2_777 2_777
F12 P3 F11 91.29(19) 2_777 2_777
F12 P3 F11 91.29(19) . .
F12 P3 F11 88.71(19) . 2_777
F12 P3 F11 88.71(19) 2_777 .
F12 P3 F12 180.0 . 2_777
C22 O1 H1 109.5 . .
C1 N1 Ru1 111.7(2) . .
C5 N1 Ru1 129.7(2) . .
C5 N1 C1 118.3(3) . .
C6 N2 Ru1 118.3(2) . .
C10 N2 Ru1 120.4(2) . .
C10 N2 C6 121.0(3) . .
C11 N3 Ru1 112.6(2) . .
C15 N3 Ru1 129.6(2) . .
C15 N3 C11 117.8(3) . .
C23 N4 Ru1 119.5(2) . .
C27 N4 Ru1 122.1(2) . .
C27 N4 C23 118.4(3) . .
C28 N5 C27 118.1(2) . .
C34 N5 C27 123.1(2) . .
C34 N5 C28 114.2(2) . .
C31 N6 C30 112.8(3) . .
C34 N6 C30 125.2(3) . .
C34 N6 C31 121.7(3) . .
C33 N7 Ru1 122.6(2) . .
C34 N7 Ru1 121.8(2) . .
C34 N7 C33 115.4(3) . .
C35 N8 C23 116.8(3) . .
C41 N8 C23 122.9(3) . .
C41 N8 C35 118.3(3) . .
C38 N9 C37 116.0(3) . .
C41 N9 C37 125.4(3) . .
C41 N9 C38 118.4(3) . .
C40 N10 Ru1 120.2(2) . .
C41 N10 Ru1 118.8(2) . .
C41 N10 C40 119.6(3) . .
C2 C1 N1 121.1(3) . .
C6 C1 N1 114.7(3) . .
C6 C1 C2 124.2(3) . .
H2 C2 C1 120.3(2) . .
C3 C2 C1 119.5(3) . .
C3 C2 H2 120.3(2) . .
H3 C3 C2 120.5(2) . .
C4 C3 C2 119.1(3) . .
C4 C3 H3 120.5(2) . .
H4 C4 C3 120.4(2) . .
C5 C4 C3 119.1(3) . .
C5 C4 H4 120.4(2) . .
C4 C5 N1 122.5(3) . .
H5 C5 N1 118.76(18) . .
H5 C5 C4 118.8(2) . .
C1 C6 N2 112.6(3) . .
C7 C6 N2 120.2(3) . .
C7 C6 C1 127.1(3) . .
H7 C7 C6 119.72(19) . .
C8 C7 C6 120.6(3) . .
C8 C7 H7 119.72(19) . .
C9 C8 C7 118.0(3) . .
C16 C8 C7 119.5(3) . .
C16 C8 C9 122.4(3) . .
H9 C9 C8 120.12(19) . .
C10 C9 C8 119.8(3) . .
C10 C9 H9 120.12(19) . .
C9 C10 N2 120.5(3) . .
C11 C10 N2 112.1(3) . .
C11 C10 C9 127.3(3) . .
C10 C11 N3 115.1(3) . .
C12 C11 N3 121.3(3) . .
C12 C11 C10 123.5(3) . .
H12 C12 C11 120.24(19) . .
C13 C12 C11 119.5(3) . .
C13 C12 H12 120.2(2) . .
H13 C13 C12 120.3(2) . .
C14 C13 C12 119.3(3) . .
C14 C13 H13 120.3(2) . .
H14 C14 C13 120.6(2) . .
C15 C14 C13 118.7(3) . .
C15 C14 H14 120.6(2) . .
C14 C15 N3 123.1(3) . .
H15 C15 N3 118.45(18) . .
H15 C15 C14 118.4(2) . .
C17 C16 C8 120.4(3) . .
C21 C16 C8 121.2(3) . .
C21 C16 C17 118.3(3) . .
H17 C17 C16 119.4(2) . .
C18 C17 C16 121.1(3) . .
C18 C17 H17 119.4(2) . .
H18 C18 C17 119.8(2) . .
C19 C18 C17 120.3(4) . .
C19 C18 H18 119.8(2) . .
C20 C19 C18 119.0(3) . .
C22 C19 C18 122.1(3) . .
C22 C19 C20 118.9(3) . .
H20 C20 C19 119.5(2) . .
C21 C20 C19 120.9(3) . .
C21 C20 H20 119.5(2) . .
C20 C21 C16 119.9(3) . .
H21 C21 C16 120.0(2) . .
H21 C21 C20 120.0(2) . .
O2 C22 O1 123.6(3) . .
C19 C22 O1 112.6(3) . .
C19 C22 O2 123.8(4) . .
N8 C23 N4 118.7(3) . .
C24 C23 N4 122.1(3) . .
C24 C23 N8 119.2(3) . .
H24 C24 C23 120.67(19) . .
C25 C24 C23 118.7(3) . .
C25 C24 H24 120.67(19) . .
H25 C25 C24 119.90(19) . .
C26 C25 C24 120.2(3) . .
C26 C25 H25 119.90(19) . .
H26 C26 C25 120.60(19) . .
C27 C26 C25 118.8(3) . .
C27 C26 H26 120.60(19) . .
N5 C27 N4 117.6(3) . .
C26 C27 N4 121.8(3) . .
C26 C27 N5 120.6(3) . .
H28a C28 N5 109.91(17) . .
H28b C28 N5 109.91(16) . .
H28b C28 H28a 108.3 . .
C29 C28 N5 108.9(3) . .
C29 C28 H28a 109.91(18) . .
C29 C28 H28b 109.91(18) . .
H29a C29 C28 110.13(18) . .
H29b C29 C28 110.13(18) . .
H29b C29 H29a 108.4 . .
C30 C29 C28 107.9(3) . .
C30 C29 H29a 110.1(2) . .
C30 C29 H29b 110.13(18) . .
C29 C30 N6 112.6(3) . .
H30a C30 N6 109.07(17) . .
H30a C30 C29 109.07(19) . .
H30b C30 N6 109.07(18) . .
H30b C30 C29 109.1(2) . .
H30b C30 H30a 107.8 . .
H31a C31 N6 109.25(18) . .
H31b C31 N6 109.25(17) . .
H31b C31 H31a 107.9 . .
C32 C31 N6 111.8(3) . .
C32 C31 H31a 109.25(18) . .
C32 C31 H31b 109.25(18) . .
H32a C32 C31 110.14(17) . .
H32b C32 C31 110.14(19) . .
H32b C32 H32a 108.5 . .
C33 C32 C31 107.8(3) . .
C33 C32 H32a 110.14(17) . .
C33 C32 H32b 110.14(19) . .
C32 C33 N7 109.0(3) . .
H33a C33 N7 109.89(17) . .
H33a C33 C32 109.89(18) . .
H33b C33 N7 109.89(17) . .
H33b C33 C32 109.89(19) . .
H33b C33 H33a 108.3 . .
N6 C34 N5 116.4(3) . .
N7 C34 N5 119.6(3) . .
N7 C34 N6 123.9(3) . .
H35a C35 N8 109.53(18) . .
H35b C35 N8 109.53(18) . .
H35b C35 H35a 108.1 . .
C36 C35 N8 110.6(3) . .
C36 C35 H35a 109.5(3) . .
C36 C35 H35b 109.5(3) . .
H36a C36 C35 110.3(3) . .
H36b C36 C35 110.3(3) . .
H36b C36 H36a 108.5 . .
C37 C36 C35 107.2(4) . .
C37 C36 H36a 110.3(3) . .
C37 C36 H36b 110.3(3) . .
C36 C37 N9 114.7(4) . .
H37a C37 N9 108.6(3) . .
H37a C37 C36 108.6(3) . .
H37b C37 N9 108.6(2) . .
H37b C37 C36 108.6(3) . .
H37b C37 H37a 107.6 . .
H38a C38 N9 110.0(2) . .
H38b C38 N9 110.0(3) . .
H38b C38 H38a 108.4 . .
C39 C38 N9 108.6(3) . .
C39 C38 H38a 110.0(2) . .
C39 C38 H38b 110.0(3) . .
H39a C39 C38 109.9(3) . .
H39b C39 C38 109.9(2) . .
H39b C39 H39a 108.3 . .
C40 C39 C38 109.0(4) . .
C40 C39 H39a 109.9(2) . .
C40 C39 H39b 109.9(2) . .
C39 C40 N10 114.5(3) . .
H40a C40 N10 108.63(17) . .
H40a C40 C39 108.6(2) . .
H40b C40 N10 108.63(18) . .
H40b C40 C39 108.6(3) . .
H40b C40 H40a 107.6 . .
N9 C41 N8 116.7(3) . .
N10 C41 N8 119.6(3) . .
N10 C41 N9 123.8(3) . .
H42b C42 H42a 109.5 . .
H42c C42 H42a 109.5 . .
H42c C42 H42b 109.5 . .
C43 C42 H42a 109.5 . .
C43 C42 H42b 109.5 . .
C43 C42 H42c 109.5 . .
C42 C43 O3 120.9(5) . .
C44 C43 O3 121.7(6) . .
C44 C43 C42 117.2(6) . .
H44a C44 C43 109.5 . .
H44b C44 C43 109.5 . .
H44b C44 H44a 109.5 . .
H44c C44 C43 109.5 . .
H44c C44 H44a 109.5 . .
H44c C44 H44b 109.5 . .

loop_
_geom_bond_atom_site_label_1
_geom_bond_atom_site_label_2
_geom_bond_distance
_geom_bond_site_symmetry_2
Ru1 N1 2.066(3) .
Ru1 N2 1.939(2) .
Ru1 N3 2.087(3) .
Ru1 N4 2.070(2) .
Ru1 N7 2.059(3) .
Ru1 N10 2.089(3) .
P1 F1 1.605(2) .
P1 F2 1.601(2) .
P1 F3 1.600(2) .
P1 F4 1.597(2) .
P1 F5 1.593(2) .
P1 F6 1.595(2) .
P2 F7 1.601(2) .
P2 F7 1.601(2) 2_576
P2 F8 1.599(2) .
P2 F8 1.599(2) 2_576
P2 F9 1.611(2) 2_576
P2 F9 1.611(2) .
P3 F10 1.542(3) 2_777
P3 F10 1.542(3) .
P3 F11 1.559(3) 2_777
P3 F11 1.559(3) .
P3 F12 1.592(3) .
P3 F12 1.592(3) 2_777
O1 H1 0.8400 .
O1 C22 1.342(5) .
O2 C22 1.200(5) .
O3 C43 1.197(6) .
N1 C1 1.375(4) .
N1 C5 1.348(4) .
N2 C6 1.361(4) .
N2 C10 1.357(4) .
N3 C11 1.376(4) .
N3 C15 1.347(4) .
N4 C23 1.365(4) .
N4 C27 1.354(4) .
N5 C27 1.408(4) .
N5 C28 1.473(4) .
N5 C34 1.402(4) .
N6 C30 1.473(4) .
N6 C31 1.470(4) .
N6 C34 1.346(4) .
N7 C33 1.467(4) .
N7 C34 1.310(4) .
N8 C23 1.419(4) .
N8 C35 1.483(4) .
N8 C41 1.388(4) .
N9 C37 1.440(5) .
N9 C38 1.457(5) .
N9 C41 1.358(4) .
N10 C40 1.473(4) .
N10 C41 1.306(4) .
C1 C2 1.393(5) .
C1 C6 1.474(5) .
C2 H2 0.9500 .
C2 C3 1.385(5) .
C3 H3 0.9500 .
C3 C4 1.388(5) .
C4 H4 0.9500 .
C4 C5 1.385(5) .
C5 H5 0.9500 .
C6 C7 1.379(4) .
C7 H7 0.9500 .
C7 C8 1.401(5) .
C8 C9 1.406(5) .
C8 C16 1.492(4) .
C9 H9 0.9500 .
C9 C10 1.389(4) .
C10 C11 1.470(4) .
C11 C12 1.389(5) .
C12 H12 0.9500 .
C12 C13 1.382(5) .
C13 H13 0.9500 .
C13 C14 1.387(5) .
C14 H14 0.9500 .
C14 C15 1.380(5) .
C15 H15 0.9500 .
C16 C17 1.395(5) .
C16 C21 1.395(5) .
C17 H17 0.9500 .
C17 C18 1.389(5) .
C18 H18 0.9500 .
C18 C19 1.378(5) .
C19 C20 1.389(5) .
C19 C22 1.502(5) .
C20 H20 0.9500 .
C20 C21 1.396(5) .
C21 H21 0.9500 .
C23 C24 1.383(4) .
C24 H24 0.9500 .
C24 C25 1.384(5) .
C25 H25 0.9500 .
C25 C26 1.374(5) .
C26 H26 0.9500 .
C26 C27 1.397(4) .
C28 H28a 0.9900 .
C28 H28b 0.9900 .
C28 C29 1.515(5) .
C29 H29a 0.9900 .
C29 H29b 0.9900 .
C29 C30 1.516(5) .
C30 H30a 0.9900 .
C30 H30b 0.9900 .
C31 H31a 0.9900 .
C31 H31b 0.9900 .
C31 C32 1.512(5) .
C32 H32a 0.9900 .
C32 H32b 0.9900 .
C32 C33 1.520(4) .
C33 H33a 0.9900 .
C33 H33b 0.9900 .
C35 H35a 0.9900 .
C35 H35b 0.9900 .
C35 C36 1.480(7) .
C36 H36a 0.9900 .
C36 H36b 0.9900 .
C36 C37 1.522(7) .
C37 H37a 0.9900 .
C37 H37b 0.9900 .
C38 H38a 0.9900 .
C38 H38b 0.9900 .
C38 C39 1.505(7) .
C39 H39a 0.9900 .
C39 H39b 0.9900 .
C39 C40 1.496(5) .
C40 H40a 0.9900 .
C40 H40b 0.9900 .
C42 H42a 0.9800 .
C42 H42b 0.9800 .
C42 H42c 0.9800 .
C42 C43 1.513(8) .
C43 C44 1.448(8) .
C44 H44a 0.9800 .
C44 H44b 0.9800 .
C44 H44c 0.9800 .
